data_4080777
loop_
_publ_author_name
'Muratov, Dmitry V.'
'Romanov, Alexander S.'
'Timofeeva, Tatiana V.'
'Siebert, Walter'
'Corsini, Maddalena'
'Fedi, Serena'
'Zanello, Piero'
'Kudinov, Alexander R.'

_publ_section_title
;
 Monocationic \m-Diborolyl Triple-Decker Complexes
 [CpCo(\m-1,3-C3B2Me5)M(ring)]+: Synthesis, Structures, and
 Electrochemistry
;
_journal_issue 9
_journal_name_full Organometallics
_journal_page_first 2713
_journal_paper_doi 10.1021/om400178n
_journal_volume 32
_journal_year 2013
_chemical_formula_moiety 'C19 H26 B2 Co Ru, C F3 O3 S'
_chemical_formula_sum 'C20 H26 B2 Co F3 O3 Ru S'
_chemical_formula_weight 585.09
_chemical_name_systematic
;                                                                              
 ?                                                                             
;
_space_group_IT_number 2
_symmetry_cell_setting triclinic
_symmetry_space_group_name_Hall '-P 1'
_symmetry_space_group_name_H-M 'P -1'
_atom_sites_solution_hydrogens geom
_atom_sites_solution_primary direct
_atom_sites_solution_secondary difmap
_audit_creation_method SHELXL-97
_cell_angle_alpha 73.368(2)
_cell_angle_beta 74.926(2)
_cell_angle_gamma 89.972(3)
_cell_formula_units_Z 2
_cell_length_a 8.7470(9)
_cell_length_b 9.4004(10)
_cell_length_c 15.1277(16)
_cell_measurement_reflns_used 4773
_cell_measurement_temperature 100(2)
_cell_measurement_theta_max 29.54
_cell_measurement_theta_min 2.27
_cell_volume 1147.1(2)
_computing_cell_refinement 'SAINTPlus (Bruker, 1998a)'
_computing_data_collection 'SMART (Bruker, 1998b)'
_computing_data_reduction 'SAINTPlus (Bruker, 1998a)'
_computing_molecular_graphics 'SHELXTL ver. 5.1 (Sheldrick, 1998b)'
_computing_publication_material 'SHELXTL ver. 5.1 (Sheldrick, 1998b)'
_computing_structure_refinement 'SHELXTL ver. 5.1 (Sheldrick, 1998b)'
_computing_structure_solution 'SHELXTL ver. 5.1 (Sheldrick, 1998b)'
_diffrn_ambient_temperature 100(2)
_diffrn_measured_fraction_theta_full 0.986
_diffrn_measured_fraction_theta_max 0.986
_diffrn_measurement_device_type 'Bruker SMART APEX CCD area detector'
_diffrn_measurement_method 'phi and omega scans'
_diffrn_radiation_monochromator graphite
_diffrn_radiation_source 'fine-focus sealed tube'
_diffrn_radiation_type MoK\a
_diffrn_radiation_wavelength 0.71073
_diffrn_reflns_av_R_equivalents 0.0295
_diffrn_reflns_av_sigmaI/netI 0.0383
_diffrn_reflns_limit_h_max 11
_diffrn_reflns_limit_h_min -11
_diffrn_reflns_limit_k_max 12
_diffrn_reflns_limit_k_min -11
_diffrn_reflns_limit_l_max 19
_diffrn_reflns_limit_l_min -19
_diffrn_reflns_number 10852
_diffrn_reflns_theta_full 27.00
_diffrn_reflns_theta_max 27.00
_diffrn_reflns_theta_min 2.27
_exptl_absorpt_coefficient_mu 1.516
_exptl_absorpt_correction_T_max 0.8757
_exptl_absorpt_correction_T_min 0.6268
_exptl_absorpt_correction_type multi-scan
_exptl_absorpt_process_details 'SADABS (Sheldrick, 1998a)'
_exptl_crystal_colour red
_exptl_crystal_density_diffrn 1.694
_exptl_crystal_density_meas ?
_exptl_crystal_density_method 'not measured'
_exptl_crystal_description plate
_exptl_crystal_F_000 588
_exptl_crystal_size_max 0.34
_exptl_crystal_size_mid 0.15
_exptl_crystal_size_min 0.09
_refine_diff_density_max 1.401
_refine_diff_density_min -0.805
_refine_diff_density_rms 0.167
_refine_ls_extinction_method none
_refine_ls_goodness_of_fit_ref 1.033
_refine_ls_hydrogen_treatment constr
_refine_ls_matrix_type full
_refine_ls_number_parameters 285
_refine_ls_number_reflns 4943
_refine_ls_number_restraints 0
_refine_ls_restrained_S_all 1.033
_refine_ls_R_factor_all 0.0656
_refine_ls_R_factor_gt 0.0546
_refine_ls_shift/su_max 0.000
_refine_ls_shift/su_mean 0.000
_refine_ls_structure_factor_coef Fsqd
_refine_ls_weighting_details 'calc w=1/[\s^2^(Fo^2^)+(0.1000P)^2^+2.0000P] where P=(Fo^2^+2Fc^2^)/3'
_refine_ls_weighting_scheme calc
_refine_ls_wR_factor_gt 0.1389
_refine_ls_wR_factor_ref 0.1518
_reflns_number_gt 4037
_reflns_number_total 4943
_reflns_threshold_expression >2sigma(I)
_cod_data_source_file om400178n_si_002.cif
_cod_data_source_block 5a
_cod_depositor_comments
;
The following automatic conversions were performed:

'_symmetry_cell_setting' value 'Triclinic' changed to 'triclinic'
according to /home/saulius/struct/CIF-dictionaries/cif_core.dic
dictionary named 'cif_core.dic' version 2.3.1 from 2005-06-27.

Automatic conversion script
Id: cif_fix_values 1891 2012-01-12 08:04:46Z andrius 

The following automatic conversions were performed:

'_exptl_crystal_density_meas' value 'not measured' was changed to '?'
- the value is perceived as not measured.

Automatic conversion script
Id: cif_fix_values 3008 2015-01-20 13:52:24Z robertas 
;
_cod_database_code 4080777

loop_
_symmetry_equiv_pos_as_xyz
'x, y, z'
'-x, -y, -z'

loop_
_atom_site_label
_atom_site_type_symbol
_atom_site_fract_x
_atom_site_fract_y
_atom_site_fract_z
_atom_site_U_iso_or_equiv
_atom_site_adp_type
_atom_site_occupancy
_atom_site_symmetry_multiplicity
_atom_site_calc_flag
_atom_site_refinement_flags
Ru1 Ru 0.67440(4) 0.68081(4) 0.14988(2) 0.02469(14) Uani 1 1 d .
Co1 Co 0.60829(6) 0.86806(6) 0.30895(4) 0.01742(15) Uani 1 1 d .
S1 S 0.13115(13) 0.28102(13) 0.24643(8) 0.0301(3) Uani 1 1 d .
F2 F -0.0742(4) 0.2207(4) 0.4179(2) 0.0457(7) Uani 1 1 d .
C6 C 0.7924(5) 0.7908(5) 0.2246(3) 0.0220(8) Uani 1 1 d .
F3 F 0.1690(5) 0.2691(5) 0.4152(3) 0.0597(10) Uani 1 1 d .
C7 C 0.5256(5) 0.8426(5) 0.2002(3) 0.0252(8) Uani 1 1 d .
C8 C 0.5052(5) 0.7015(5) 0.2778(3) 0.0264(9) Uani 1 1 d .
B1 B 0.7086(5) 0.9095(5) 0.1612(3) 0.0206(9) Uani 1 1 d .
O2 O 0.1060(5) 0.4385(4) 0.2286(3) 0.0476(9) Uani 1 1 d .
F1 F 0.1015(4) 0.0631(4) 0.4016(3) 0.0578(9) Uani 1 1 d .
O3 O 0.2946(4) 0.2547(5) 0.2170(3) 0.0482(10) Uani 1 1 d .
O1 O 0.0208(5) 0.2001(5) 0.2199(3) 0.0515(10) Uani 1 1 d .
C4 C 0.6654(5) 1.0646(5) 0.3310(3) 0.0280(9) Uani 1 1 d .
H4A H 0.7376 1.1495 0.2823 0.034 Uiso 1 1 calc R
B2 B 0.6750(6) 0.6595(6) 0.2993(4) 0.0265(10) Uani 1 1 d .
C5 C 0.5007(6) 1.0453(6) 0.3453(4) 0.0334(10) Uani 1 1 d .
H5A H 0.4336 1.1140 0.3108 0.040 Uiso 1 1 calc R
C2 C 0.5787(6) 0.8441(6) 0.4521(3) 0.0351(11) Uani 1 1 d .
H2A H 0.5777 0.7489 0.5032 0.042 Uiso 1 1 calc R
C3 C 0.7134(6) 0.9422(6) 0.3956(3) 0.0316(10) Uani 1 1 d .
H3A H 0.8248 0.9273 0.3998 0.038 Uiso 1 1 calc R
C18 C 0.6302(6) 0.4548(5) 0.1422(4) 0.0371(11) Uani 1 1 d .
H18A H 0.5738 0.3751 0.2018 0.044 Uiso 1 1 calc R
C19 C 0.7961(7) 0.4882(6) 0.1227(4) 0.0425(12) Uani 1 1 d .
H19A H 0.8552 0.4309 0.1680 0.051 Uiso 1 1 calc R
C1 C 0.4463(6) 0.9046(7) 0.4232(4) 0.0432(13) Uani 1 1 d .
H1A H 0.3343 0.8595 0.4504 0.052 Uiso 1 1 calc R
C10 C 0.7780(6) 1.0608(6) 0.0821(4) 0.0362(10) Uani 1 1 d .
H10A H 0.8588 1.1085 0.1010 0.054 Uiso 1 1 calc R
H10B H 0.6923 1.1267 0.0752 0.054 Uiso 1 1 calc R
H10C H 0.8262 1.0416 0.0209 0.054 Uiso 1 1 calc R
C14 C 0.8693(7) 0.6154(8) 0.0510(5) 0.0530(17) Uani 1 1 d .
H14A H 0.9808 0.6486 0.0457 0.064 Uiso 1 1 calc R
C20 C 0.0780(6) 0.2114(7) 0.3766(4) 0.0412(12) Uani 1 1 d .
C17 C 0.5421(7) 0.5488(6) 0.0895(4) 0.0409(12) Uani 1 1 d .
H17A H 0.4234 0.5366 0.1105 0.049 Uiso 1 1 calc R
C9 C 0.9678(5) 0.8061(6) 0.2177(4) 0.0350(10) Uani 1 1 d .
H9A H 0.9834 0.8536 0.2648 0.053 Uiso 1 1 calc R
H9B H 1.0252 0.8673 0.1531 0.053 Uiso 1 1 calc R
H9C H 1.0084 0.7072 0.2306 0.053 Uiso 1 1 calc R
C11 C 0.3889(6) 0.9098(6) 0.1644(4) 0.0409(12) Uani 1 1 d .
H11A H 0.3309 0.9649 0.2070 0.061 Uiso 1 1 calc R
H11B H 0.3172 0.8305 0.1635 0.061 Uiso 1 1 calc R
H11C H 0.4294 0.9780 0.0994 0.061 Uiso 1 1 calc R
C15 C 0.7840(9) 0.7091(7) -0.0023(4) 0.0554(18) Uani 1 1 d .
H15A H 0.8343 0.8090 -0.0454 0.066 Uiso 1 1 calc R
C12 C 0.3461(6) 0.6133(7) 0.3307(4) 0.0444(13) Uani 1 1 d .
H12A H 0.2722 0.6764 0.3595 0.067 Uiso 1 1 calc R
H12B H 0.3605 0.5262 0.3811 0.067 Uiso 1 1 calc R
H12C H 0.3029 0.5804 0.2855 0.067 Uiso 1 1 calc R
C13 C 0.7059(8) 0.5193(6) 0.3775(4) 0.0476(13) Uani 1 1 d .
H13A H 0.6524 0.5262 0.4415 0.071 Uiso 1 1 calc R
H13B H 0.8203 0.5159 0.3704 0.071 Uiso 1 1 calc R
H13C H 0.6640 0.4287 0.3692 0.071 Uiso 1 1 calc R
C16 C 0.6225(9) 0.6767(7) 0.0152(4) 0.0490(14) Uani 1 1 d .
H16A H 0.5585 0.7550 -0.0146 0.059 Uiso 1 1 calc R

loop_
_atom_site_aniso_label
_atom_site_aniso_U_11
_atom_site_aniso_U_22
_atom_site_aniso_U_33
_atom_site_aniso_U_23
_atom_site_aniso_U_13
_atom_site_aniso_U_12
Ru1 0.0275(2) 0.0246(2) 0.0231(2) -0.01111(14) -0.00441(14) -0.00088(14)
Co1 0.0168(3) 0.0197(3) 0.0169(3) -0.0083(2) -0.0031(2) -0.00026(19)
S1 0.0234(5) 0.0380(6) 0.0334(6) -0.0145(5) -0.0110(4) 0.0034(4)
F2 0.0400(17) 0.0554(19) 0.0395(16) -0.0143(14) -0.0070(13) 0.0075(14)
C6 0.0189(19) 0.028(2) 0.0207(19) -0.0099(16) -0.0057(15) 0.0033(15)
F3 0.062(2) 0.081(3) 0.0457(19) -0.0189(18) -0.0295(17) -0.0094(19)
C7 0.022(2) 0.030(2) 0.027(2) -0.0125(17) -0.0084(16) 0.0034(16)
C8 0.022(2) 0.030(2) 0.029(2) -0.0151(18) -0.0013(16) -0.0063(16)
B1 0.020(2) 0.021(2) 0.023(2) -0.0084(17) -0.0064(17) -0.0011(16)
O2 0.056(2) 0.039(2) 0.046(2) -0.0061(17) -0.0179(18) 0.0072(17)
F1 0.056(2) 0.0466(19) 0.051(2) 0.0098(15) -0.0073(16) 0.0072(16)
O3 0.0291(18) 0.061(2) 0.040(2) 0.0034(18) -0.0062(15) 0.0000(17)
O1 0.045(2) 0.067(3) 0.040(2) -0.0151(19) -0.0090(17) -0.0204(19)
C4 0.029(2) 0.026(2) 0.029(2) -0.0142(18) -0.0024(17) -0.0060(17)
B2 0.032(3) 0.028(2) 0.021(2) -0.0116(19) -0.0050(19) 0.006(2)
C5 0.034(2) 0.038(2) 0.041(3) -0.025(2) -0.015(2) 0.010(2)
C2 0.051(3) 0.036(2) 0.024(2) -0.0159(19) -0.010(2) 0.004(2)
C3 0.033(2) 0.041(3) 0.030(2) -0.021(2) -0.0129(19) 0.004(2)
C18 0.045(3) 0.030(2) 0.038(3) -0.020(2) -0.005(2) -0.004(2)
C19 0.049(3) 0.041(3) 0.053(3) -0.034(3) -0.018(3) 0.015(2)
C1 0.034(3) 0.059(3) 0.039(3) -0.038(3) 0.010(2) -0.011(2)
C10 0.037(3) 0.036(3) 0.031(2) -0.006(2) -0.006(2) 0.003(2)
C14 0.038(3) 0.061(4) 0.065(4) -0.050(3) 0.013(3) -0.009(3)
C20 0.033(3) 0.059(3) 0.027(2) -0.005(2) -0.009(2) -0.006(2)
C17 0.053(3) 0.041(3) 0.041(3) -0.027(2) -0.018(2) 0.001(2)
C9 0.022(2) 0.050(3) 0.037(3) -0.017(2) -0.0097(19) 0.0009(19)
C11 0.032(2) 0.050(3) 0.053(3) -0.024(3) -0.022(2) 0.015(2)
C15 0.088(5) 0.042(3) 0.030(3) -0.020(2) 0.004(3) -0.019(3)
C12 0.036(3) 0.051(3) 0.044(3) -0.020(2) -0.001(2) -0.020(2)
C13 0.062(4) 0.044(3) 0.035(3) -0.007(2) -0.015(3) 0.012(3)
C16 0.081(4) 0.041(3) 0.037(3) -0.022(2) -0.025(3) 0.004(3)

loop_
_atom_type_symbol
_atom_type_description
_atom_type_scat_dispersion_real
_atom_type_scat_dispersion_imag
_atom_type_scat_source
C C 0.0033 0.0016 'International Tables Vol C Tables 4.2.6.8 and 6.1.1.4'
H H 0.0000 0.0000 'International Tables Vol C Tables 4.2.6.8 and 6.1.1.4'
B B 0.0013 0.0007 'International Tables Vol C Tables 4.2.6.8 and 6.1.1.4'
O O 0.0106 0.0060 'International Tables Vol C Tables 4.2.6.8 and 6.1.1.4'
F F 0.0171 0.0103 'International Tables Vol C Tables 4.2.6.8 and 6.1.1.4'
S S 0.1246 0.1234 'International Tables Vol C Tables 4.2.6.8 and 6.1.1.4'
Co Co 0.3494 0.9721 'International Tables Vol C Tables 4.2.6.8 and 6.1.1.4'
Ru Ru -1.2594 0.8363 'International Tables Vol C Tables 4.2.6.8 and 6.1.1.4'

loop_
_geom_angle_atom_site_label_1
_geom_angle_atom_site_label_2
_geom_angle_atom_site_label_3
_geom_angle
C6 Ru1 C8 70.31(16)
C6 Ru1 C14 103.6(2)
C8 Ru1 C14 164.0(3)
C6 Ru1 C7 69.77(16)
C8 Ru1 C7 39.67(17)
C14 Ru1 C7 153.6(2)
C6 Ru1 C19 111.62(18)
C8 Ru1 C19 130.1(2)
C14 Ru1 C19 37.0(2)
C7 Ru1 C19 169.4(2)
C6 Ru1 C15 118.6(2)
C8 Ru1 C15 159.2(3)
C14 Ru1 C15 36.7(3)
C7 Ru1 C15 122.6(2)
C19 Ru1 C15 66.5(2)
C6 Ru1 C18 138.96(18)
C8 Ru1 C18 107.05(18)
C14 Ru1 C18 67.2(2)
C7 Ru1 C18 134.70(18)
C19 Ru1 C18 37.8(2)
C15 Ru1 C18 78.9(2)
C6 Ru1 C16 149.1(2)
C8 Ru1 C16 126.6(2)
C14 Ru1 C16 66.1(3)
C7 Ru1 C16 105.9(2)
C19 Ru1 C16 78.4(2)
C15 Ru1 C16 36.7(3)
C18 Ru1 C16 66.3(2)
C6 Ru1 B2 41.90(17)
C8 Ru1 B2 43.56(18)
C14 Ru1 B2 122.2(2)
C7 Ru1 B2 70.78(17)
C19 Ru1 B2 103.0(2)
C15 Ru1 B2 154.9(3)
C18 Ru1 B2 107.1(2)
C16 Ru1 B2 167.7(2)
C6 Ru1 C17 173.44(18)
C8 Ru1 C17 105.28(19)
C14 Ru1 C17 79.3(2)
C7 Ru1 C17 110.19(19)
C19 Ru1 C17 67.2(2)
C15 Ru1 C17 67.3(2)
C18 Ru1 C17 36.6(2)
C16 Ru1 C17 37.4(2)
B2 Ru1 C17 131.6(2)
C6 Ru1 B1 41.72(16)
C8 Ru1 B1 70.81(16)
C14 Ru1 B1 115.1(2)
C7 Ru1 B1 42.93(16)
C19 Ru1 B1 144.48(19)
C15 Ru1 B1 102.7(2)
C18 Ru1 B1 177.61(17)
C16 Ru1 B1 113.97(19)
B2 Ru1 B1 72.12(18)
C17 Ru1 B1 142.37(19)
C8 Co1 C7 42.51(18)
C8 Co1 C1 105.71(19)
C7 Co1 C1 117.2(2)
C8 Co1 C3 150.9(2)
C7 Co1 C3 166.3(2)
C1 Co1 C3 67.5(2)
C8 Co1 C6 75.35(17)
C7 Co1 C6 74.89(17)
C1 Co1 C6 163.7(2)
C3 Co1 C6 103.46(18)
C8 Co1 C4 165.49(19)
C7 Co1 C4 127.17(19)
C1 Co1 C4 68.3(2)
C3 Co1 C4 40.61(19)
C6 Co1 C4 114.26(17)
C8 Co1 C5 126.87(19)
C7 Co1 C5 105.93(18)
C1 Co1 C5 42.3(2)
C3 Co1 C5 68.21(19)
C6 Co1 C5 148.82(19)
C4 Co1 C5 39.97(19)
C8 Co1 C2 116.2(2)
C7 Co1 C2 151.0(2)
C1 Co1 C2 40.1(2)
C3 Co1 C2 40.2(2)
C6 Co1 C2 124.48(19)
C4 Co1 C2 68.35(19)
C5 Co1 C2 69.36(19)
C8 Co1 B2 46.58(19)
C7 Co1 B2 76.35(19)
C1 Co1 B2 124.7(2)
C3 Co1 B2 112.4(2)
C6 Co1 B2 44.56(18)
C4 Co1 B2 147.8(2)
C5 Co1 B2 166.6(2)
C2 Co1 B2 102.0(2)
C8 Co1 B1 76.21(17)
C7 Co1 B1 45.95(17)
C1 Co1 B1 151.9(2)
C3 Co1 B1 123.73(19)
C6 Co1 B1 44.36(17)
C4 Co1 B1 102.68(18)
C5 Co1 B1 113.8(2)
C2 Co1 B1 162.8(2)
B2 Co1 B1 77.55(19)
O3 S1 O1 117.0(3)
O3 S1 O2 112.8(3)
O1 S1 O2 113.4(3)
O3 S1 C20 104.5(2)
O1 S1 C20 104.3(2)
O2 S1 C20 103.0(3)
C9 C6 B2 123.5(4)
C9 C6 B1 123.2(4)
B2 C6 B1 113.2(4)
C9 C6 Co1 128.1(3)
B2 C6 Co1 68.7(2)
B1 C6 Co1 69.4(2)
C9 C6 Ru1 128.7(3)
B2 C6 Ru1 70.6(2)
B1 C6 Ru1 71.3(2)
Co1 C6 Ru1 103.14(17)
C8 C7 C11 122.2(4)
C8 C7 B1 111.2(4)
C11 C7 B1 126.5(4)
C8 C7 Co1 68.7(2)
C11 C7 Co1 129.8(3)
B1 C7 Co1 69.1(2)
C8 C7 Ru1 69.9(2)
C11 C7 Ru1 126.6(3)
B1 C7 Ru1 70.4(2)
Co1 C7 Ru1 103.46(18)
C7 C8 C12 123.8(4)
C7 C8 B2 110.1(4)
C12 C8 B2 126.1(4)
C7 C8 Co1 68.8(2)
C12 C8 Co1 128.3(3)
B2 C8 Co1 68.2(2)
C7 C8 Ru1 70.4(2)
C12 C8 Ru1 127.9(3)
B2 C8 Ru1 69.7(2)
Co1 C8 Ru1 103.74(18)
C6 B1 C10 130.3(4)
C6 B1 C7 102.7(3)
C10 B1 C7 127.0(4)
C6 B1 Co1 66.3(2)
C10 B1 Co1 129.4(3)
C7 B1 Co1 64.9(2)
C6 B1 Ru1 66.9(2)
C10 B1 Ru1 131.1(3)
C7 B1 Ru1 66.7(2)
Co1 B1 Ru1 99.51(19)
C5 C4 C3 109.0(4)
C5 C4 Co1 70.1(3)
C3 C4 Co1 69.6(2)
C5 C4 H4A 125.5
C3 C4 H4A 125.5
Co1 C4 H4A 125.5
C6 B2 C13 130.6(5)
C6 B2 C8 102.8(4)
C13 B2 C8 126.6(4)
C6 B2 Co1 66.8(2)
C13 B2 Co1 130.5(4)
C8 B2 Co1 65.2(2)
C6 B2 Ru1 67.5(2)
C13 B2 Ru1 128.7(3)
C8 B2 Ru1 66.7(2)
Co1 B2 Ru1 100.7(2)
C4 C5 C1 106.0(4)
C4 C5 Co1 70.0(3)
C1 C5 Co1 68.5(3)
C4 C5 H5A 127.0
C1 C5 H5A 127.0
Co1 C5 H5A 127.0
C1 C2 C3 107.6(4)
C1 C2 Co1 69.4(3)
C3 C2 Co1 69.6(3)
C1 C2 H2A 126.2
C3 C2 H2A 126.2
Co1 C2 H2A 126.2
C2 C3 C4 109.0(4)
C2 C3 Co1 70.2(3)
C4 C3 Co1 69.8(2)
C2 C3 H3A 125.5
C4 C3 H3A 125.5
Co1 C3 H3A 125.5
C17 C18 C19 120.3(5)
C17 C18 Ru1 72.3(3)
C19 C18 Ru1 70.6(3)
C17 C18 H18A 119.3
C19 C18 H18A 119.3
Ru1 C18 H18A 119.3
C14 C19 C18 119.5(6)
C14 C19 Ru1 71.0(3)
C18 C19 Ru1 71.7(3)
C14 C19 H19A 119.8
C18 C19 H19A 119.8
Ru1 C19 H19A 119.8
C2 C1 C5 108.5(4)
C2 C1 Co1 70.5(3)
C5 C1 Co1 69.2(3)
C2 C1 H1A 125.8
C5 C1 H1A 125.8
Co1 C1 H1A 125.8
B1 C10 H10A 109.5
B1 C10 H10B 109.5
H10A C10 H10B 109.5
B1 C10 H10C 109.5
H10A C10 H10C 109.5
H10B C10 H10C 109.5
C15 C14 C19 121.0(6)
C15 C14 Ru1 72.3(3)
C19 C14 Ru1 72.0(3)
C15 C14 H14A 119.1
C19 C14 H14A 119.1
Ru1 C14 H14A 119.1
F3 C20 F2 110.6(5)
F3 C20 F1 104.2(4)
F2 C20 F1 105.8(4)
F3 C20 S1 113.9(4)
F2 C20 S1 113.6(4)
F1 C20 S1 107.9(4)
C18 C17 C16 118.3(5)
C18 C17 Ru1 71.0(3)
C16 C17 Ru1 71.0(3)
C18 C17 H17A 120.4
C16 C17 H17A 120.4
Ru1 C17 H17A 120.4
C6 C9 H9A 109.5
C6 C9 H9B 109.5
H9A C9 H9B 109.5
C6 C9 H9C 109.5
H9A C9 H9C 109.5
H9B C9 H9C 109.5
C7 C11 H11A 109.5
C7 C11 H11B 109.5
H11A C11 H11B 109.5
C7 C11 H11C 109.5
H11A C11 H11C 109.5
H11B C11 H11C 109.5
C14 C15 C16 120.0(6)
C14 C15 Ru1 71.0(3)
C16 C15 Ru1 72.5(3)
C14 C15 H15A 119.5
C16 C15 H15A 119.5
Ru1 C15 H15A 119.5
C8 C12 H12A 109.5
C8 C12 H12B 109.5
H12A C12 H12B 109.5
C8 C12 H12C 109.5
H12A C12 H12C 109.5
H12B C12 H12C 109.5
B2 C13 H13A 109.5
B2 C13 H13B 109.5
H13A C13 H13B 109.5
B2 C13 H13C 109.5
H13A C13 H13C 109.5
H13B C13 H13C 109.5
C15 C16 C17 120.8(6)
C15 C16 Ru1 70.8(3)
C17 C16 Ru1 71.5(3)
C15 C16 H16A 118.9
C17 C16 H16A 118.9
Ru1 C16 H16A 118.9

loop_
_geom_bond_atom_site_label_1
_geom_bond_atom_site_label_2
_geom_bond_distance
Ru1 C6 2.166(4)
Ru1 C8 2.168(4)
Ru1 C14 2.173(5)
Ru1 C7 2.175(4)
Ru1 C19 2.186(5)
Ru1 C15 2.189(5)
Ru1 C18 2.201(5)
Ru1 C16 2.210(5)
Ru1 B2 2.213(5)
Ru1 C17 2.217(5)
Ru1 B1 2.231(4)
Co1 C8 2.032(4)
Co1 C7 2.033(4)
Co1 C1 2.044(5)
Co1 C3 2.050(4)
Co1 C6 2.051(4)
Co1 C4 2.053(4)
Co1 C5 2.054(5)
Co1 C2 2.058(5)
Co1 B2 2.079(5)
Co1 B1 2.098(5)
S1 O3 1.426(4)
S1 O1 1.431(4)
S1 O2 1.454(4)
S1 C20 1.818(5)
F2 C20 1.330(6)
C6 C9 1.514(6)
C6 B2 1.566(7)
C6 B1 1.567(6)
F3 C20 1.301(6)
C7 C8 1.474(6)
C7 C11 1.505(6)
C7 B1 1.613(6)
C8 C12 1.519(6)
C8 B2 1.626(7)
B1 C10 1.572(7)
F1 C20 1.366(7)
C4 C5 1.403(7)
C4 C3 1.424(7)
C4 H4A 1.0000
B2 C13 1.575(7)
C5 C1 1.477(8)
C5 H5A 1.0000
C2 C1 1.405(9)
C2 C3 1.412(7)
C2 H2A 1.0000
C3 H3A 1.0000
C18 C17 1.389(8)
C18 C19 1.420(8)
C18 H18A 1.0000
C19 C14 1.383(9)
C19 H19A 1.0000
C1 H1A 1.0000
C10 H10A 0.9800
C10 H10B 0.9800
C10 H10C 0.9800
C14 C15 1.374(10)
C14 H14A 1.0000
C17 C16 1.421(9)
C17 H17A 1.0000
C9 H9A 0.9800
C9 H9B 0.9800
C9 H9C 0.9800
C11 H11A 0.9800
C11 H11B 0.9800
C11 H11C 0.9800
C15 C16 1.385(10)
C15 H15A 1.0000
C12 H12A 0.9800
C12 H12B 0.9800
C12 H12C 0.9800
C13 H13A 0.9800
C13 H13B 0.9800
C13 H13C 0.9800
C16 H16A 1.0000

loop_
_geom_torsion_atom_site_label_1
_geom_torsion_atom_site_label_2
_geom_torsion_atom_site_label_3
_geom_torsion_atom_site_label_4
_geom_torsion
C8 Co1 C6 C9 -158.2(4)
C7 Co1 C6 C9 157.7(4)
C1 Co1 C6 C9 -62.3(8)
C3 Co1 C6 C9 -8.2(4)
C4 Co1 C6 C9 33.3(5)
C5 Co1 C6 C9 61.8(6)
C2 Co1 C6 C9 -46.2(5)
B2 Co1 C6 C9 -116.6(5)
B1 Co1 C6 C9 116.6(5)
C8 Co1 C6 B2 -41.7(3)
C7 Co1 C6 B2 -85.7(3)
C1 Co1 C6 B2 54.2(7)
C3 Co1 C6 B2 108.3(3)
C4 Co1 C6 B2 149.9(3)
C5 Co1 C6 B2 178.3(3)
C2 Co1 C6 B2 70.3(3)
B1 Co1 C6 B2 -126.8(3)
C8 Co1 C6 B1 85.1(3)
C7 Co1 C6 B1 41.1(2)
C1 Co1 C6 B1 -179.0(6)
C3 Co1 C6 B1 -124.9(3)
C4 Co1 C6 B1 -83.3(3)
C5 Co1 C6 B1 -54.9(4)
C2 Co1 C6 B1 -162.9(3)
B2 Co1 C6 B1 126.8(3)
C8 Co1 C6 Ru1 21.15(19)
C7 Co1 C6 Ru1 -22.91(18)
C1 Co1 C6 Ru1 117.1(6)
C3 Co1 C6 Ru1 171.15(18)
C4 Co1 C6 Ru1 -147.29(18)
C5 Co1 C6 Ru1 -118.8(3)
C2 Co1 C6 Ru1 133.2(2)
B2 Co1 C6 Ru1 62.8(2)
B1 Co1 C6 Ru1 -64.0(2)
C8 Ru1 C6 C9 159.0(4)
C14 Ru1 C6 C9 -5.4(5)
C7 Ru1 C6 C9 -158.6(4)
C19 Ru1 C6 C9 32.6(5)
C15 Ru1 C6 C9 -41.6(5)
C18 Ru1 C6 C9 65.4(5)
C16 Ru1 C6 C9 -71.4(6)
B2 Ru1 C6 C9 118.0(5)
B1 Ru1 C6 C9 -118.0(5)
C8 Ru1 C6 B2 41.1(3)
C14 Ru1 C6 B2 -123.4(3)
C7 Ru1 C6 B2 83.4(3)
C19 Ru1 C6 B2 -85.4(3)
C15 Ru1 C6 B2 -159.6(3)
C18 Ru1 C6 B2 -52.5(4)
C16 Ru1 C6 B2 170.7(4)
B1 Ru1 C6 B2 124.0(3)
C8 Ru1 C6 B1 -82.9(3)
C14 Ru1 C6 B1 112.6(3)
C7 Ru1 C6 B1 -40.6(2)
C19 Ru1 C6 B1 150.6(3)
C15 Ru1 C6 B1 76.4(3)
C18 Ru1 C6 B1 -176.5(3)
C16 Ru1 C6 B1 46.6(5)
B2 Ru1 C6 B1 -124.0(3)
C8 Ru1 C6 Co1 -20.33(18)
C14 Ru1 C6 Co1 175.2(2)
C7 Ru1 C6 Co1 21.98(18)
C19 Ru1 C6 Co1 -146.8(2)
C15 Ru1 C6 Co1 139.0(3)
C18 Ru1 C6 Co1 -114.0(3)
C16 Ru1 C6 Co1 109.2(4)
B2 Ru1 C6 Co1 -61.4(2)
B1 Ru1 C6 Co1 62.6(2)
C1 Co1 C7 C8 -83.7(3)
C3 Co1 C7 C8 169.5(7)
C6 Co1 C7 C8 84.6(3)
C4 Co1 C7 C8 -166.1(2)
C5 Co1 C7 C8 -127.7(3)
C2 Co1 C7 C8 -51.7(5)
B2 Co1 C7 C8 38.6(3)
B1 Co1 C7 C8 124.4(3)
C8 Co1 C7 C11 114.9(5)
C1 Co1 C7 C11 31.2(5)
C3 Co1 C7 C11 -75.6(9)
C6 Co1 C7 C11 -160.5(5)
C4 Co1 C7 C11 -51.3(5)
C5 Co1 C7 C11 -12.9(5)
C2 Co1 C7 C11 63.2(6)
B2 Co1 C7 C11 153.4(5)
B1 Co1 C7 C11 -120.8(5)
C8 Co1 C7 B1 -124.4(3)
C1 Co1 C7 B1 152.0(3)
C3 Co1 C7 B1 45.2(8)
C6 Co1 C7 B1 -39.7(2)
C4 Co1 C7 B1 69.5(3)
C5 Co1 C7 B1 107.9(3)
C2 Co1 C7 B1 -176.0(4)
B2 Co1 C7 B1 -85.8(3)
C8 Co1 C7 Ru1 -61.8(2)
C1 Co1 C7 Ru1 -145.5(2)
C3 Co1 C7 Ru1 107.7(7)
C6 Co1 C7 Ru1 22.84(18)
C4 Co1 C7 Ru1 132.07(19)
C5 Co1 C7 Ru1 170.46(19)
C2 Co1 C7 Ru1 -113.5(4)
B2 Co1 C7 Ru1 -23.2(2)
B1 Co1 C7 Ru1 62.6(2)
C6 Ru1 C7 C8 -83.2(3)
C14 Ru1 C7 C8 -163.0(5)
C19 Ru1 C7 C8 16.3(11)
C15 Ru1 C7 C8 165.1(3)
C18 Ru1 C7 C8 56.8(3)
C16 Ru1 C7 C8 129.0(3)
B2 Ru1 C7 C8 -38.6(3)
C17 Ru1 C7 C8 89.8(3)
B1 Ru1 C7 C8 -122.7(3)
C6 Ru1 C7 C11 161.0(5)
C8 Ru1 C7 C11 -115.8(5)
C14 Ru1 C7 C11 81.1(6)
C19 Ru1 C7 C11 -99.5(10)
C15 Ru1 C7 C11 49.3(5)
C18 Ru1 C7 C11 -59.0(5)
C16 Ru1 C7 C11 13.2(5)
B2 Ru1 C7 C11 -154.4(5)
C17 Ru1 C7 C11 -26.0(5)
B1 Ru1 C7 C11 121.5(5)
C6 Ru1 C7 B1 39.5(2)
C8 Ru1 C7 B1 122.7(3)
C14 Ru1 C7 B1 -40.3(6)
C19 Ru1 C7 B1 139.0(9)
C15 Ru1 C7 B1 -72.2(3)
C18 Ru1 C7 B1 179.5(3)
C16 Ru1 C7 B1 -108.3(3)
B2 Ru1 C7 B1 84.1(3)
C17 Ru1 C7 B1 -147.5(3)
C6 Ru1 C7 Co1 -22.22(18)
C8 Ru1 C7 Co1 61.0(2)
C14 Ru1 C7 Co1 -102.1(5)
C19 Ru1 C7 Co1 77.3(10)
C15 Ru1 C7 Co1 -133.9(2)
C18 Ru1 C7 Co1 117.8(2)
C16 Ru1 C7 Co1 -170.0(2)
B2 Ru1 C7 Co1 22.4(2)
C17 Ru1 C7 Co1 150.8(2)
B1 Ru1 C7 Co1 -61.7(2)
C11 C7 C8 C12 -1.8(7)
B1 C7 C8 C12 178.6(4)
Co1 C7 C8 C12 122.7(4)
Ru1 C7 C8 C12 -123.1(4)
C11 C7 C8 B2 179.9(4)
B1 C7 C8 B2 0.3(5)
Co1 C7 C8 B2 -55.6(3)
Ru1 C7 C8 B2 58.5(3)
C11 C7 C8 Co1 -124.5(4)
B1 C7 C8 Co1 55.9(3)
Ru1 C7 C8 Co1 114.11(15)
C11 C7 C8 Ru1 121.4(4)
B1 C7 C8 Ru1 -58.3(3)
Co1 C7 C8 Ru1 -114.11(15)
C1 Co1 C8 C7 113.3(3)
C3 Co1 C8 C7 -174.9(3)
C6 Co1 C8 C7 -83.5(3)
C4 Co1 C8 C7 49.7(8)
C5 Co1 C8 C7 71.9(3)
C2 Co1 C8 C7 154.9(3)
B2 Co1 C8 C7 -123.5(3)
B1 Co1 C8 C7 -37.7(3)
C7 Co1 C8 C12 -116.9(6)
C1 Co1 C8 C12 -3.6(5)
C3 Co1 C8 C12 68.1(6)
C6 Co1 C8 C12 159.6(5)
C4 Co1 C8 C12 -67.2(9)
C5 Co1 C8 C12 -45.0(6)
C2 Co1 C8 C12 38.0(5)
B2 Co1 C8 C12 119.6(6)
B1 Co1 C8 C12 -154.6(5)
C7 Co1 C8 B2 123.5(3)
C1 Co1 C8 B2 -123.2(3)
C3 Co1 C8 B2 -51.5(5)
C6 Co1 C8 B2 40.0(2)
C4 Co1 C8 B2 173.2(6)
C5 Co1 C8 B2 -164.6(3)
C2 Co1 C8 B2 -81.6(3)
B1 Co1 C8 B2 85.8(3)
C7 Co1 C8 Ru1 62.3(2)
C1 Co1 C8 Ru1 175.6(2)
C3 Co1 C8 Ru1 -112.6(4)
C6 Co1 C8 Ru1 -21.19(19)
C4 Co1 C8 Ru1 112.0(7)
C5 Co1 C8 Ru1 134.2(2)
C2 Co1 C8 Ru1 -142.8(2)
B2 Co1 C8 Ru1 -61.2(2)
B1 Co1 C8 Ru1 24.6(2)
C6 Ru1 C8 C7 81.7(3)
C14 Ru1 C8 C7 151.9(6)
C19 Ru1 C8 C7 -176.1(3)
C15 Ru1 C8 C7 -37.5(6)
C18 Ru1 C8 C7 -141.5(3)
C16 Ru1 C8 C7 -68.7(3)
B2 Ru1 C8 C7 121.3(3)
C17 Ru1 C8 C7 -103.4(3)
B1 Ru1 C8 C7 37.4(2)
C6 Ru1 C8 C12 -160.2(5)
C14 Ru1 C8 C12 -90.0(8)
C7 Ru1 C8 C12 118.1(6)
C19 Ru1 C8 C12 -58.0(5)
C15 Ru1 C8 C12 80.6(7)
C18 Ru1 C8 C12 -23.4(5)
C16 Ru1 C8 C12 49.4(5)
B2 Ru1 C8 C12 -120.6(6)
C17 Ru1 C8 C12 14.7(5)
B1 Ru1 C8 C12 155.5(5)
C6 Ru1 C8 B2 -39.6(2)
C14 Ru1 C8 B2 30.6(7)
C7 Ru1 C8 B2 -121.3(3)
C19 Ru1 C8 B2 62.6(3)
C15 Ru1 C8 B2 -158.8(5)
C18 Ru1 C8 B2 97.2(3)
C16 Ru1 C8 B2 170.0(3)
C17 Ru1 C8 B2 135.3(3)
B1 Ru1 C8 B2 -83.9(3)
C6 Ru1 C8 Co1 20.59(18)
C14 Ru1 C8 Co1 90.8(7)
C7 Ru1 C8 Co1 -61.1(2)
C19 Ru1 C8 Co1 122.7(2)
C15 Ru1 C8 Co1 -98.7(5)
C18 Ru1 C8 Co1 157.3(2)
C16 Ru1 C8 Co1 -129.9(2)
B2 Ru1 C8 Co1 60.2(2)
C17 Ru1 C8 Co1 -164.5(2)
B1 Ru1 C8 Co1 -23.78(19)
C9 C6 B1 C10 -0.5(7)
B2 C6 B1 C10 176.6(4)
Co1 C6 B1 C10 122.4(5)
Ru1 C6 B1 C10 -125.1(5)
C9 C6 B1 C7 -177.8(4)
B2 C6 B1 C7 -0.7(5)
Co1 C6 B1 C7 -55.0(3)
Ru1 C6 B1 C7 57.6(2)
C9 C6 B1 Co1 -122.8(4)
B2 C6 B1 Co1 54.2(3)
Ru1 C6 B1 Co1 112.55(15)
C9 C6 B1 Ru1 124.6(4)
B2 C6 B1 Ru1 -58.3(3)
Co1 C6 B1 Ru1 -112.55(15)
C8 C7 B1 C6 0.3(4)
C11 C7 B1 C6 -179.3(4)
Co1 C7 B1 C6 55.9(3)
Ru1 C7 B1 C6 -57.7(3)
C8 C7 B1 C10 -177.2(4)
C11 C7 B1 C10 3.2(7)
Co1 C7 B1 C10 -121.6(4)
Ru1 C7 B1 C10 124.8(4)
C8 C7 B1 Co1 -55.6(3)
C11 C7 B1 Co1 124.8(5)
Ru1 C7 B1 Co1 -113.60(16)
C8 C7 B1 Ru1 58.0(3)
C11 C7 B1 Ru1 -121.6(5)
Co1 C7 B1 Ru1 113.60(16)
C8 Co1 B1 C6 -83.0(3)
C7 Co1 B1 C6 -118.1(3)
C1 Co1 B1 C6 179.4(4)
C3 Co1 B1 C6 73.6(3)
C4 Co1 B1 C6 111.8(2)
C5 Co1 B1 C6 152.4(2)
C2 Co1 B1 C6 55.4(7)
B2 Co1 B1 C6 -35.1(2)
C8 Co1 B1 C10 153.4(4)
C7 Co1 B1 C10 118.3(5)
C1 Co1 B1 C10 55.8(6)
C3 Co1 B1 C10 -50.0(5)
C6 Co1 B1 C10 -123.6(5)
C4 Co1 B1 C10 -11.7(4)
C5 Co1 B1 C10 28.9(5)
C2 Co1 B1 C10 -68.2(8)
B2 Co1 B1 C10 -158.7(4)
C8 Co1 B1 C7 35.1(2)
C1 Co1 B1 C7 -62.5(5)
C3 Co1 B1 C7 -168.3(2)
C6 Co1 B1 C7 118.1(3)
C4 Co1 B1 C7 -130.1(2)
C5 Co1 B1 C7 -89.5(3)
C2 Co1 B1 C7 173.5(6)
B2 Co1 B1 C7 82.9(3)
C8 Co1 B1 Ru1 -23.52(18)
C7 Co1 B1 Ru1 -58.6(2)
C1 Co1 B1 Ru1 -121.1(4)
C3 Co1 B1 Ru1 133.10(19)
C6 Co1 B1 Ru1 59.5(2)
C4 Co1 B1 Ru1 171.34(17)
C5 Co1 B1 Ru1 -148.06(18)
C2 Co1 B1 Ru1 114.9(6)
B2 Co1 B1 Ru1 24.4(2)
C8 Ru1 B1 C6 81.6(3)
C14 Ru1 B1 C6 -82.3(3)
C7 Ru1 B1 C6 116.3(3)
C19 Ru1 B1 C6 -51.8(4)
C15 Ru1 B1 C6 -119.0(3)
C16 Ru1 B1 C6 -155.9(3)
B2 Ru1 B1 C6 35.6(2)
C17 Ru1 B1 C6 171.9(3)
C6 Ru1 B1 C10 124.2(5)
C8 Ru1 B1 C10 -154.2(4)
C14 Ru1 B1 C10 41.9(5)
C7 Ru1 B1 C10 -119.6(5)
C19 Ru1 B1 C10 72.4(6)
C15 Ru1 B1 C10 5.2(5)
C16 Ru1 B1 C10 -31.7(5)
B2 Ru1 B1 C10 159.7(5)
C17 Ru1 B1 C10 -63.9(5)
C6 Ru1 B1 C7 -116.3(3)
C8 Ru1 B1 C7 -34.7(2)
C14 Ru1 B1 C7 161.4(3)
C19 Ru1 B1 C7 -168.1(3)
C15 Ru1 B1 C7 124.7(3)
C16 Ru1 B1 C7 87.8(3)
B2 Ru1 B1 C7 -80.7(3)
C17 Ru1 B1 C7 55.6(4)
C6 Ru1 B1 Co1 -59.0(2)
C8 Ru1 B1 Co1 22.62(18)
C14 Ru1 B1 Co1 -141.3(3)
C7 Ru1 B1 Co1 57.3(2)
C19 Ru1 B1 Co1 -110.8(3)
C15 Ru1 B1 Co1 -178.0(2)
C16 Ru1 B1 Co1 145.1(2)
B2 Ru1 B1 Co1 -23.44(19)
C17 Ru1 B1 Co1 112.9(3)
C8 Co1 C4 C5 28.1(8)
C7 Co1 C4 C5 68.4(3)
C1 Co1 C4 C5 -40.0(3)
C3 Co1 C4 C5 -120.2(4)
C6 Co1 C4 C5 157.4(3)
C2 Co1 C4 C5 -83.3(3)
B2 Co1 C4 C5 -161.2(4)
B1 Co1 C4 C5 112.0(3)
C8 Co1 C4 C3 148.3(7)
C7 Co1 C4 C3 -171.4(3)
C1 Co1 C4 C3 80.2(3)
C6 Co1 C4 C3 -82.3(3)
C5 Co1 C4 C3 120.2(4)
C2 Co1 C4 C3 36.9(3)
B2 Co1 C4 C3 -41.0(5)
B1 Co1 C4 C3 -127.7(3)
C9 C6 B2 C13 -1.9(7)
B1 C6 B2 C13 -178.9(5)
Co1 C6 B2 C13 -124.3(5)
Ru1 C6 B2 C13 122.4(5)
C9 C6 B2 C8 178.0(4)
B1 C6 B2 C8 0.9(5)
Co1 C6 B2 C8 55.5(3)
Ru1 C6 B2 C8 -57.8(3)
C9 C6 B2 Co1 122.4(4)
B1 C6 B2 Co1 -54.6(3)
Ru1 C6 B2 Co1 -113.33(16)
C9 C6 B2 Ru1 -124.2(4)
B1 C6 B2 Ru1 58.7(3)
Co1 C6 B2 Ru1 113.33(16)
C7 C8 B2 C6 -0.7(5)
C12 C8 B2 C6 -179.0(4)
Co1 C8 B2 C6 -56.6(3)
Ru1 C8 B2 C6 58.3(3)
C7 C8 B2 C13 179.2(4)
C12 C8 B2 C13 0.9(7)
Co1 C8 B2 C13 123.3(5)
Ru1 C8 B2 C13 -121.9(5)
C7 C8 B2 Co1 55.9(3)
C12 C8 B2 Co1 -122.4(4)
Ru1 C8 B2 Co1 114.87(17)
C7 C8 B2 Ru1 -59.0(3)
C12 C8 B2 Ru1 122.8(4)
Co1 C8 B2 Ru1 -114.87(17)
C8 Co1 B2 C6 117.7(3)
C7 Co1 B2 C6 82.2(2)
C1 Co1 B2 C6 -164.0(3)
C3 Co1 B2 C6 -86.6(3)
C4 Co1 B2 C6 -59.1(4)
C5 Co1 B2 C6 -176.3(7)
C2 Co1 B2 C6 -127.5(3)
B1 Co1 B2 C6 35.0(2)
C8 Co1 B2 C13 -117.9(6)
C7 Co1 B2 C13 -153.4(5)
C1 Co1 B2 C13 -39.6(6)
C3 Co1 B2 C13 37.8(6)
C6 Co1 B2 C13 124.4(6)
C4 Co1 B2 C13 65.3(7)
C5 Co1 B2 C13 -51.9(11)
C2 Co1 B2 C13 -3.1(6)
B1 Co1 B2 C13 159.4(5)
C7 Co1 B2 C8 -35.5(2)
C1 Co1 B2 C8 78.4(3)
C3 Co1 B2 C8 155.7(2)
C6 Co1 B2 C8 -117.7(3)
C4 Co1 B2 C8 -176.8(3)
C5 Co1 B2 C8 66.0(9)
C2 Co1 B2 C8 114.9(3)
B1 Co1 B2 C8 -82.7(3)
C8 Co1 B2 Ru1 58.0(2)
C7 Co1 B2 Ru1 22.6(2)
C1 Co1 B2 Ru1 136.4(2)
C3 Co1 B2 Ru1 -146.3(2)
C6 Co1 B2 Ru1 -59.7(2)
C4 Co1 B2 Ru1 -118.8(3)
C5 Co1 B2 Ru1 124.0(8)
C2 Co1 B2 Ru1 172.9(2)
B1 Co1 B2 Ru1 -24.67(19)
C8 Ru1 B2 C6 -116.1(3)
C14 Ru1 B2 C6 73.5(3)
C7 Ru1 B2 C6 -80.8(3)
C19 Ru1 B2 C6 108.0(3)
C15 Ru1 B2 C6 46.3(6)
C18 Ru1 B2 C6 147.0(2)
C16 Ru1 B2 C6 -157.0(9)
C17 Ru1 B2 C6 178.9(2)
B1 Ru1 B2 C6 -35.4(2)
C6 Ru1 B2 C13 -124.8(6)
C8 Ru1 B2 C13 119.1(6)
C14 Ru1 B2 C13 -51.3(6)
C7 Ru1 B2 C13 154.4(5)
C19 Ru1 B2 C13 -16.7(5)
C15 Ru1 B2 C13 -78.5(7)
C18 Ru1 B2 C13 22.2(5)
C16 Ru1 B2 C13 78.2(11)
C17 Ru1 B2 C13 54.1(6)
B1 Ru1 B2 C13 -160.2(5)
C6 Ru1 B2 C8 116.1(3)
C14 Ru1 B2 C8 -170.4(3)
C7 Ru1 B2 C8 35.3(2)
C19 Ru1 B2 C8 -135.9(3)
C15 Ru1 B2 C8 162.4(4)
C18 Ru1 B2 C8 -96.9(3)
C16 Ru1 B2 C8 -40.9(10)
C17 Ru1 B2 C8 -65.0(3)
B1 Ru1 B2 C8 80.7(3)
C6 Ru1 B2 Co1 59.2(2)
C8 Ru1 B2 Co1 -56.9(2)
C14 Ru1 B2 Co1 132.6(2)
C7 Ru1 B2 Co1 -21.64(19)
C19 Ru1 B2 Co1 167.2(2)
C15 Ru1 B2 Co1 105.4(5)
C18 Ru1 B2 Co1 -153.9(2)
C16 Ru1 B2 Co1 -97.8(9)
C17 Ru1 B2 Co1 -122.0(3)
B1 Ru1 B2 Co1 23.75(19)
C3 C4 C5 C1 0.5(5)
Co1 C4 C5 C1 59.3(3)
C3 C4 C5 Co1 -58.9(3)
C8 Co1 C5 C4 -171.5(3)
C7 Co1 C5 C4 -129.6(3)
C1 Co1 C5 C4 117.3(4)
C3 Co1 C5 C4 37.3(3)
C6 Co1 C5 C4 -42.6(5)
C2 Co1 C5 C4 80.5(3)
B2 Co1 C5 C4 132.4(8)
B1 Co1 C5 C4 -81.2(3)
C8 Co1 C5 C1 71.2(4)
C7 Co1 C5 C1 113.1(3)
C3 Co1 C5 C1 -80.0(3)
C6 Co1 C5 C1 -159.8(3)
C4 Co1 C5 C1 -117.3(4)
C2 Co1 C5 C1 -36.7(3)
B2 Co1 C5 C1 15.2(10)
B1 Co1 C5 C1 161.5(3)
C8 Co1 C2 C1 -83.3(3)
C7 Co1 C2 C1 -47.1(5)
C3 Co1 C2 C1 118.9(4)
C6 Co1 C2 C1 -173.1(3)
C4 Co1 C2 C1 81.6(3)
C5 Co1 C2 C1 38.7(3)
B2 Co1 C2 C1 -130.6(3)
B1 Co1 C2 C1 142.6(6)
C8 Co1 C2 C3 157.8(3)
C7 Co1 C2 C3 -166.0(4)
C1 Co1 C2 C3 -118.9(4)
C6 Co1 C2 C3 68.0(3)
C4 Co1 C2 C3 -37.3(3)
C5 Co1 C2 C3 -80.3(3)
B2 Co1 C2 C3 110.5(3)
B1 Co1 C2 C3 23.7(8)
C1 C2 C3 C4 -0.1(5)
Co1 C2 C3 C4 59.2(3)
C1 C2 C3 Co1 -59.2(3)
C5 C4 C3 C2 -0.3(5)
Co1 C4 C3 C2 -59.4(3)
C5 C4 C3 Co1 59.2(3)
C8 Co1 C3 C2 -44.2(5)
C7 Co1 C3 C2 150.4(7)
C1 Co1 C3 C2 37.6(3)
C6 Co1 C3 C2 -128.2(3)
C4 Co1 C3 C2 120.1(4)
C5 Co1 C3 C2 83.4(3)
B2 Co1 C3 C2 -82.1(3)
B1 Co1 C3 C2 -171.8(3)
C8 Co1 C3 C4 -164.3(3)
C7 Co1 C3 C4 30.3(9)
C1 Co1 C3 C4 -82.5(3)
C6 Co1 C3 C4 111.7(3)
C5 Co1 C3 C4 -36.7(3)
C2 Co1 C3 C4 -120.1(4)
B2 Co1 C3 C4 157.8(3)
B1 Co1 C3 C4 68.1(3)
C6 Ru1 C18 C17 172.2(3)
C8 Ru1 C18 C17 92.8(3)
C14 Ru1 C18 C17 -103.1(4)
C7 Ru1 C18 C17 58.9(4)
C19 Ru1 C18 C17 -132.3(5)
C15 Ru1 C18 C17 -66.6(4)
C16 Ru1 C18 C17 -30.3(4)
B2 Ru1 C18 C17 138.5(3)
C6 Ru1 C18 C19 -55.5(4)
C8 Ru1 C18 C19 -134.8(3)
C14 Ru1 C18 C19 29.2(4)
C7 Ru1 C18 C19 -168.8(3)
C15 Ru1 C18 C19 65.7(4)
C16 Ru1 C18 C19 102.0(4)
B2 Ru1 C18 C19 -89.1(4)
C17 Ru1 C18 C19 132.3(5)
C17 C18 C19 C14 0.3(7)
Ru1 C18 C19 C14 -54.4(4)
C17 C18 C19 Ru1 54.7(4)
C6 Ru1 C19 C14 -84.0(4)
C8 Ru1 C19 C14 -166.0(3)
C7 Ru1 C19 C14 -179.5(9)
C15 Ru1 C19 C14 28.9(4)
C18 Ru1 C19 C14 131.6(5)
C16 Ru1 C19 C14 65.4(4)
B2 Ru1 C19 C14 -127.1(4)
C17 Ru1 C19 C14 103.0(4)
B1 Ru1 C19 C14 -49.8(5)
C6 Ru1 C19 C18 144.4(3)
C8 Ru1 C19 C18 62.5(4)
C14 Ru1 C19 C18 -131.6(5)
C7 Ru1 C19 C18 48.9(11)
C15 Ru1 C19 C18 -102.7(4)
C16 Ru1 C19 C18 -66.1(4)
B2 Ru1 C19 C18 101.3(3)
C17 Ru1 C19 C18 -28.6(3)
B1 Ru1 C19 C18 178.6(3)
C3 C2 C1 C5 0.3(5)
Co1 C2 C1 C5 -59.0(3)
C3 C2 C1 Co1 59.3(3)
C4 C5 C1 C2 -0.5(5)
Co1 C5 C1 C2 59.8(3)
C4 C5 C1 Co1 -60.3(3)
C8 Co1 C1 C2 112.3(3)
C7 Co1 C1 C2 156.5(3)
C3 Co1 C1 C2 -37.7(3)
C6 Co1 C1 C2 20.8(8)
C4 Co1 C1 C2 -81.7(3)
C5 Co1 C1 C2 -119.6(4)
B2 Co1 C1 C2 64.6(4)
B1 Co1 C1 C2 -157.7(4)
C8 Co1 C1 C5 -128.1(3)
C7 Co1 C1 C5 -83.9(3)
C3 Co1 C1 C5 81.9(3)
C6 Co1 C1 C5 140.4(6)
C4 Co1 C1 C5 37.9(3)
C2 Co1 C1 C5 119.6(4)
B2 Co1 C1 C5 -175.8(3)
B1 Co1 C1 C5 -38.1(5)
C18 C19 C14 C15 -0.7(8)
Ru1 C19 C14 C15 -55.4(5)
C18 C19 C14 Ru1 54.7(4)
C6 Ru1 C14 C15 -119.9(3)
C8 Ru1 C14 C15 174.4(6)
C7 Ru1 C14 C15 -48.0(6)
C19 Ru1 C14 C15 132.2(5)
C18 Ru1 C14 C15 102.4(4)
C16 Ru1 C14 C15 29.3(3)
B2 Ru1 C14 C15 -161.1(3)
C17 Ru1 C14 C15 66.1(4)
B1 Ru1 C14 C15 -77.2(4)
C6 Ru1 C14 C19 107.9(4)
C8 Ru1 C14 C19 42.2(8)
C7 Ru1 C14 C19 179.8(4)
C15 Ru1 C14 C19 -132.2(5)
C18 Ru1 C14 C19 -29.8(3)
C16 Ru1 C14 C19 -102.9(4)
B2 Ru1 C14 C19 66.7(4)
C17 Ru1 C14 C19 -66.1(4)
B1 Ru1 C14 C19 150.7(3)
O3 S1 C20 F3 54.8(5)
O1 S1 C20 F3 178.1(4)
O2 S1 C20 F3 -63.2(5)
O3 S1 C20 F2 -177.4(4)
O1 S1 C20 F2 -54.1(5)
O2 S1 C20 F2 64.6(4)
O3 S1 C20 F1 -60.4(4)
O1 S1 C20 F1 62.9(4)
O2 S1 C20 F1 -178.4(3)
C19 C18 C17 C16 1.0(7)
Ru1 C18 C17 C16 54.8(4)
C19 C18 C17 Ru1 -53.8(4)
C8 Ru1 C17 C18 -98.2(3)
C14 Ru1 C17 C18 66.1(4)
C7 Ru1 C17 C18 -139.6(3)
C19 Ru1 C17 C18 29.4(3)
C15 Ru1 C17 C18 102.4(4)
C16 Ru1 C17 C18 130.5(5)
B2 Ru1 C17 C18 -57.8(4)
B1 Ru1 C17 C18 -176.4(3)
C8 Ru1 C17 C16 131.4(4)
C14 Ru1 C17 C16 -64.4(4)
C7 Ru1 C17 C16 90.0(4)
C19 Ru1 C17 C16 -101.0(4)
C15 Ru1 C17 C16 -28.0(4)
C18 Ru1 C17 C16 -130.5(5)
B2 Ru1 C17 C16 171.7(3)
B1 Ru1 C17 C16 53.1(5)
C19 C14 C15 C16 -0.2(8)
Ru1 C14 C15 C16 -55.5(5)
C19 C14 C15 Ru1 55.3(5)
C6 Ru1 C15 C14 73.7(4)
C8 Ru1 C15 C14 -175.6(4)
C7 Ru1 C15 C14 156.9(3)
C19 Ru1 C15 C14 -29.1(3)
C18 Ru1 C15 C14 -66.6(4)
C16 Ru1 C15 C14 -131.6(5)
B2 Ru1 C15 C14 40.3(6)
C17 Ru1 C15 C14 -103.0(4)
B1 Ru1 C15 C14 115.2(3)
C6 Ru1 C15 C16 -154.8(3)
C8 Ru1 C15 C16 -44.1(7)
C14 Ru1 C15 C16 131.6(5)
C7 Ru1 C15 C16 -71.6(4)
C19 Ru1 C15 C16 102.5(4)
C18 Ru1 C15 C16 65.0(4)
B2 Ru1 C15 C16 171.9(4)
C17 Ru1 C15 C16 28.6(3)
B1 Ru1 C15 C16 -113.2(3)
C14 C15 C16 C17 1.6(8)
Ru1 C15 C16 C17 -53.2(5)
C14 C15 C16 Ru1 54.8(5)
C18 C17 C16 C15 -1.9(8)
Ru1 C17 C16 C15 52.9(5)
C18 C17 C16 Ru1 -54.8(4)
C6 Ru1 C16 C15 46.8(6)
C8 Ru1 C16 C15 162.0(3)
C14 Ru1 C16 C15 -29.3(4)
C7 Ru1 C16 C15 123.8(4)
C19 Ru1 C16 C15 -66.1(4)
C18 Ru1 C16 C15 -103.8(4)
B2 Ru1 C16 C15 -163.7(8)
C17 Ru1 C16 C15 -133.5(5)
B1 Ru1 C16 C15 78.8(4)
C6 Ru1 C16 C17 -179.6(3)
C8 Ru1 C16 C17 -64.4(4)
C14 Ru1 C16 C17 104.2(4)
C7 Ru1 C16 C17 -102.6(4)
C19 Ru1 C16 C17 67.4(4)
C15 Ru1 C16 C17 133.5(5)
C18 Ru1 C16 C17 29.7(3)
B2 Ru1 C16 C17 -30.2(11)
B1 Ru1 C16 C17 -147.7(3)
